data_7104069
loop_
_publ_author_name
'Anwander, Reiner'
'Klimpel, Michael G.'
'Dietrich, H. Martin'
'Shorokhov, Dmitry J.'
'Scherer, Wolfgang'

_publ_section_title
;
 High tetraalkylaluminate fluxionality in half-sandwich complexes of
 the trivalent rare-earth metals
;
_journal_coden_ASTM CHCOFS
_journal_issue 8
_journal_name_full
;
 Chemical Communications (Cambridge, United Kingdom)
;
_journal_page_first 1008
_journal_page_last 1009
_journal_paper_doi 10.1039/b212754g
_journal_year 2003
_chemical_compound_source 'see text'
_chemical_formula_moiety 'C18 H39 Al2 Lu'
_chemical_formula_sum 'C18 H39 Al2 Lu'
_chemical_formula_weight 484.42
_space_group_IT_number 61
_symmetry_cell_setting orthorhombic
_symmetry_space_group_name_Hall '-P 2ac 2ab'
_symmetry_space_group_name_H-M 'P b c a'
_atom_sites_solution_hydrogens geom
_atom_sites_solution_primary direct
_atom_sites_solution_secondary difmap
_audit_creation_date 'Jan 19 18:42:04 2001'
_audit_creation_method 'PLATON <TABLE ACC> option'
_audit_update_record
;
'Oct 25, 2002 updated by Dima'
;
_cell_angle_alpha 90
_cell_angle_beta 90
_cell_angle_gamma 90
_cell_formula_units_Z 8
_cell_length_a 17.2295(1)
_cell_length_b 14.3690(1)
_cell_length_c 17.9638(1)
_cell_measurement_reflns_used 54910
_cell_measurement_temperature 173
_cell_measurement_theta_max 27.49
_cell_measurement_theta_min 2.17
_cell_volume 4447.31(5)
_computing_cell_refinement 'Denzo-SMN (Z. Otwinowski and W. Minor, 1997)'
_computing_data_collection 'collect (Nonius 1997)'
_computing_data_reduction 'Denzo-SMN (Z. Otwinowski and W. Minor, 1997)'
_computing_molecular_graphics 'PLATON (Spek, 1990)'
_computing_publication_material 'PLATON (Spek, 1990)'
_computing_structure_refinement 'SHELXL-97 (Sheldrick, 1997)'
_computing_structure_solution 'SIR-92 (Giacovazzo, 1992)'
_diffrn_ambient_temperature 173
_diffrn_measured_fraction_theta_full 0.90
_diffrn_measured_fraction_theta_max 0.90
_diffrn_measurement_device_type 'KappaCCD (Nonius)'
_diffrn_measurement_method rotation
_diffrn_radiation_monochromator graphite
_diffrn_radiation_source 'NONIUS FR 591 rotating Anode'
_diffrn_radiation_type 'Mo K\a'
_diffrn_radiation_wavelength 0.71073
_diffrn_reflns_av_R_equivalents 0.0328
_diffrn_reflns_av_sigmaI/netI 0.0324
_diffrn_reflns_limit_h_max 20
_diffrn_reflns_limit_h_min -20
_diffrn_reflns_limit_k_max 17
_diffrn_reflns_limit_k_min -16
_diffrn_reflns_limit_l_max 20
_diffrn_reflns_limit_l_min -21
_diffrn_reflns_number 48726
_diffrn_reflns_reduction_process
;
?
;
_diffrn_reflns_theta_full 25.35
_diffrn_reflns_theta_max 25.35
_diffrn_reflns_theta_min 2.17
_diffrn_standards_decay_% 0
_diffrn_standards_interval_count 0
_diffrn_standards_interval_time .
_diffrn_standards_number 0
_exptl_absorpt_coefficient_mu 4.513
_exptl_absorpt_correction_T_max 0.207
_exptl_absorpt_correction_T_min 0.174
_exptl_absorpt_correction_type empirical
_exptl_absorpt_process_details 'sortav (Blessing, 1995)'
_exptl_crystal_colour yellow
_exptl_crystal_density_diffrn 1.447
_exptl_crystal_density_meas ?
_exptl_crystal_density_method 'Not Measured'
_exptl_crystal_description cubic
_exptl_crystal_F_000 1952
_exptl_crystal_size_max 0.500
_exptl_crystal_size_mid 0.500
_exptl_crystal_size_min 0.380
_refine_diff_density_max 0.836
_refine_diff_density_min -0.959
_refine_diff_density_rms 0.088
_refine_ls_extinction_method none
_refine_ls_goodness_of_fit_ref 1.137
_refine_ls_hydrogen_treatment mixed
_refine_ls_matrix_type full
_refine_ls_number_constraints 0
_refine_ls_number_parameters 247
_refine_ls_number_reflns 4063
_refine_ls_number_restraints 0
_refine_ls_restrained_S_all 1.137
_refine_ls_R_factor_all 0.0253
_refine_ls_R_factor_gt 0.0208
_refine_ls_shift/su_max 0.013
_refine_ls_shift/su_mean 0.000
_refine_ls_structure_factor_coef Fsqd
_refine_ls_weighting_details 'w=1/[\s^2^(Fo^2^)+(0.0000P)^2^+3.59P] where P=(Fo^2^+2Fc^2^)/3'
_refine_ls_weighting_scheme calc
_refine_ls_wR_factor_gt 0.0478
_refine_ls_wR_factor_ref 0.0499
_reflns_number_gt 3617
_reflns_number_total 4063
_reflns_threshold_expression I>2\s(I)
_cod_data_source_file b212754g.txt
_cod_data_source_block compound
_cod_depositor_comments
;
The following automatic conversions were performed:
'_symmetry_cell_setting' value 'Orthorhombic' changed to 'orthorhombic'
according to '/home/saulius/struct/CIF-dictionaries/cif_core.dic'
dictionary named 'cif_core.dic' version 2.4.1 from
2010-06-29.

'_atom_sites_solution_hydrogens' value 'geom ' changed to
'geom' according to '/home/saulius/struct/CIF-dictionaries/cif_core.dic'
dictionary named 'cif_core.dic' version 2.4.1 from
2010-06-29.

'_atom_sites_solution_primary' value 'direct ' changed to
'direct' according to '/home/saulius/struct/CIF-dictionaries/cif_core.dic'
dictionary named 'cif_core.dic' version 2.4.1 from
2010-06-29.

'_atom_sites_solution_secondary' value 'difmap ' changed to
'difmap' according to '/home/saulius/struct/CIF-dictionaries/cif_core.dic'
dictionary named 'cif_core.dic' version 2.4.1 from
2010-06-29.

'_refine_ls_hydrogen_treatment' value 'mixed ' changed to
'mixed' according to '/home/saulius/struct/CIF-dictionaries/cif_core.dic'
dictionary named 'cif_core.dic' version 2.4.1 from
2010-06-29.

'_refine_ls_weighting_scheme' value 'calc ' changed to 'calc'
according to '/home/saulius/struct/CIF-dictionaries/cif_core.dic'
dictionary named 'cif_core.dic' version 2.4.1 from 2010-06-29.

Automatic conversion script
Id: cif_fix_enum 1527 2010-12-29 10:47:43Z saulius 

The following automatic conversions were performed:

'_exptl_crystal_density_meas' value 'none' was changed to '?' - the
value is perceived as not measured.

Automatic conversion script
Id: cif_fix_values 3008 2015-01-20 13:52:24Z robertas 
;
_cod_database_code 7104069

loop_
_symmetry_equiv_pos_as_xyz
x,y,z
1/2-x,-y,1/2+z
1/2+x,1/2-y,-z
-x,1/2+y,1/2-z
-x,-y,-z
1/2+x,y,1/2-z
1/2-x,1/2+y,z
x,1/2-y,1/2+z

loop_
_atom_site_aniso_label
_atom_site_aniso_U_11
_atom_site_aniso_U_22
_atom_site_aniso_U_33
_atom_site_aniso_U_23
_atom_site_aniso_U_13
_atom_site_aniso_U_12
Lu 0.0265(1) 0.0223(1) 0.0233(1) -0.0015(1) -0.0017(1) 0.0004(1)
Al1 0.0298(4) 0.0400(5) 0.0375(5) 0.0076(4) -0.0051(4) -0.0061(4)
Al2 0.0330(5) 0.0332(5) 0.0379(5) 0.0037(4) 0.0003(4) 0.0078(4)
C1 0.0390(16) 0.0277(15) 0.0238(14) 0.0056(12) 0.0020(12) 0.0046(12)
C2 0.0311(14) 0.0226(14) 0.0385(16) 0.0061(12) 0.0041(13) 0.0005(12)
C3 0.0419(16) 0.0196(14) 0.0341(16) -0.0003(12) 0.0048(13) 0.0012(13)
C4 0.0342(15) 0.0268(15) 0.0392(16) 0.0077(13) 0.0085(13) 0.0094(13)
C5 0.0291(14) 0.0323(15) 0.0375(16) 0.0101(13) -0.0036(12) 0.0022(13)
C6 0.077(2) 0.045(2) 0.0256(17) 0.0020(14) 0.0021(15) 0.013(2)
C7 0.0319(15) 0.0375(16) 0.069(2) 0.0131(16) 0.0089(16) 0.0007(14)
C8 0.077(3) 0.0291(17) 0.051(2) -0.0050(15) -0.0099(18) -0.0042(17)
C9 0.057(2) 0.045(2) 0.063(2) 0.0133(17) 0.0275(18) 0.0221(18)
C10 0.0408(18) 0.061(2) 0.061(2) 0.0188(18) -0.0175(16) -0.0025(17)
C11 0.0390(18) 0.0353(17) 0.042(2) -0.0036(15) -0.0109(16) -0.0055(17)
C12 0.0342(16) 0.0437(19) 0.0254(16) -0.0001(13) -0.0002(14) 0.0009(15)
C13 0.0420(18) 0.058(2) 0.065(2) 0.0232(19) -0.0072(17) -0.0109(17)
C14 0.0341(17) 0.062(2) 0.049(2) 0.0134(16) -0.0026(15) -0.0018(16)
C15 0.0383(18) 0.0364(17) 0.044(2) -0.0034(15) -0.0118(16) 0.0036(16)
C16 0.051(2) 0.0304(18) 0.0360(18) -0.0025(13) 0.0045(17) 0.0100(16)
C17 0.057(2) 0.0455(19) 0.051(2) 0.0062(16) 0.0071(17) 0.0021(18)
C18 0.0402(19) 0.061(2) 0.070(2) 0.004(2) 0.0053(18) 0.0106(18)

loop_
_atom_site_label
_atom_site_type_symbol
_atom_site_thermal_displace_type
_atom_site_fract_x
_atom_site_fract_y
_atom_site_fract_z
_atom_site_occupancy
_atom_site_U_iso_or_equiv
Lu Lu Uani 0.51878(1) 0.20169(1) 0.15429(1) 1.000 0.0240(1)
Al1 Al Uani 0.66813(5) 0.28011(6) 0.08656(5) 1.000 0.0358(3)
Al2 Al Uani 0.38409(5) 0.31594(6) 0.11867(5) 1.000 0.0347(3)
C1 C Uani 0.51720(16) 0.11097(19) 0.27796(15) 1.000 0.0302(9)
C2 C Uani 0.46135(16) 0.06820(18) 0.23153(16) 1.000 0.0307(8)
C3 C Uani 0.50138(18) 0.02508(19) 0.17230(17) 1.000 0.0319(9)
C4 C Uani 0.58218(17) 0.04132(19) 0.18186(17) 1.000 0.0334(9)
C5 C Uani 0.59166(16) 0.09406(19) 0.24755(16) 1.000 0.0330(9)
C6 C Uani 0.5015(2) 0.1553(3) 0.35266(17) 1.000 0.0492(11)
C7 C Uani 0.37538(17) 0.0628(2) 0.2459(2) 1.000 0.0461(10)
C8 C Uani 0.4673(2) -0.0391(2) 0.1144(2) 1.000 0.0524(13)
C9 C Uani 0.6465(2) -0.0026(2) 0.1371(2) 1.000 0.0550(12)
C10 C Uani 0.66735(19) 0.1158(3) 0.2856(2) 1.000 0.0543(11)
C11 C Uani 0.6197(2) 0.3195(2) 0.18794(19) 1.000 0.0388(11)
C12 C Uani 0.5901(2) 0.1935(2) 0.03267(17) 1.000 0.0344(10)
C13 C Uani 0.67764(19) 0.3928(2) 0.0256(2) 1.000 0.0550(11)
C14 C Uani 0.76739(18) 0.2154(2) 0.10402(19) 1.000 0.0484(11)
C15 C Uani 0.3946(2) 0.1844(2) 0.0735(2) 1.000 0.0396(11)
C16 C Uani 0.4260(2) 0.3092(2) 0.22633(19) 1.000 0.0391(11)
C17 C Uani 0.4542(2) 0.3988(2) 0.0641(2) 1.000 0.0512(11)
C18 C Uani 0.27367(19) 0.3488(3) 0.1242(2) 1.000 0.0571(11)
H6A H Uiso 0.53270 0.21200 0.35760 1.000 0.0740
H6B H Uiso 0.51520 0.11160 0.39240 1.000 0.0740
H6C H Uiso 0.44630 0.17110 0.35640 1.000 0.0740
H7A H Uiso 0.35190 0.01720 0.21220 1.000 0.0690
H7B H Uiso 0.35190 0.12400 0.23750 1.000 0.0690
H7C H Uiso 0.36630 0.04370 0.29760 1.000 0.0690
H8A H Uiso 0.49390 -0.02960 0.06680 1.000 0.0790
H8B H Uiso 0.41190 -0.02560 0.10850 1.000 0.0790
H8C H Uiso 0.47390 -0.10380 0.13040 1.000 0.0790
H9A H Uiso 0.63040 -0.00750 0.08490 1.000 0.0820
H9B H Uiso 0.65760 -0.06480 0.15670 1.000 0.0820
H9C H Uiso 0.69320 0.03610 0.14050 1.000 0.0820
H10A H Uiso 0.66150 0.17220 0.31580 1.000 0.0820
H10B H Uiso 0.70780 0.12570 0.24810 1.000 0.0820
H10C H Uiso 0.68200 0.06360 0.31780 1.000 0.0820
H11A H Uiso 0.6067(19) 0.283(2) 0.236(2) 1.000 0.046(9)
H11B H Uiso 0.667(2) 0.348(2) 0.1971(18) 1.000 0.048(9)
H11C H Uiso 0.583(2) 0.367(2) 0.1846(19) 1.000 0.051(10)
H12A H Uiso 0.5713(17) 0.125(2) 0.0439(16) 1.000 0.039(8)
H12B H Uiso 0.630(2) 0.181(2) -0.003(2) 1.000 0.053(10)
H12C H Uiso 0.553(2) 0.224(2) 0.0085(19) 1.000 0.046(10)
H13A H Uiso 0.62670 0.40920 0.00510 1.000 0.0830
H13B H Uiso 0.71410 0.38140 -0.01520 1.000 0.0830
H13C H Uiso 0.69680 0.44410 0.05650 1.000 0.0830
H14A H Uiso 0.76480 0.18140 0.15120 1.000 0.0730
H14B H Uiso 0.80950 0.26110 0.10620 1.000 0.0730
H14C H Uiso 0.77720 0.17160 0.06330 1.000 0.0730
H15A H Uiso 0.352(2) 0.143(3) 0.093(2) 1.000 0.073(12)
H15B H Uiso 0.433(2) 0.137(3) 0.058(2) 1.000 0.063(11)
H15C H Uiso 0.377(3) 0.202(3) 0.027(3) 1.000 0.079(14)
H16A H Uiso 0.419(2) 0.372(3) 0.2321(19) 1.000 0.057(10)
H16B H Uiso 0.472(2) 0.297(2) 0.255(2) 1.000 0.055(12)
H16C H Uiso 0.383(2) 0.278(3) 0.254(2) 1.000 0.070(12)
H17A H Uiso 0.50670 0.37260 0.06430 1.000 0.0770
H17B H Uiso 0.45490 0.46010 0.08810 1.000 0.0770
H17C H Uiso 0.43620 0.40520 0.01260 1.000 0.0770
H18A H Uiso 0.24220 0.29210 0.12050 1.000 0.0860
H18B H Uiso 0.26060 0.39080 0.08310 1.000 0.0860
H18C H Uiso 0.26310 0.37980 0.17170 1.000 0.0860

loop_
_atom_type_symbol
_atom_type_description
_atom_type_scat_dispersion_real
_atom_type_scat_dispersion_imag
_atom_type_scat_source
Lu Lu -0.4720 5.8584 'International Tables Vol C Tables 4.2.6.8 and 6.1.1.4'
Al Al 0.0645 0.0514 'International Tables Vol C Tables 4.2.6.8 and 6.1.1.4'
H H 0.0000 0.0000 'International Tables Vol C Tables 4.2.6.8 and 6.1.1.4'
C C 0.0033 0.0016 'International Tables Vol C Tables 4.2.6.8 and 6.1.1.4'

loop_
_geom_angle_atom_site_label_1
_geom_angle_atom_site_label_2
_geom_angle_atom_site_label_3
_geom_angle
_geom_angle_site_symmetry_1
_geom_angle_site_symmetry_2
_geom_angle_site_symmetry_3
_geom_angle_publ_flag
Al1 Lu Al2 112.01(2) . . . yes
Al1 Lu C1 122.54(6) . . . yes
Al1 Lu C2 144.51(6) . . . yes
Al1 Lu C3 120.69(7) . . . yes
Al1 Lu C4 92.80(7) . . . yes
Al1 Lu C5 93.96(6) . . . yes
Al1 Lu C11 42.48(8) . . . yes
Al1 Lu C12 42.24(7) . . . yes
Al1 Lu C15 120.37(8) . . . yes
Al1 Lu C16 120.09(7) . . . yes
Al2 Lu C1 117.78(6) . . . yes
Al2 Lu C2 103.46(6) . . . yes
Al2 Lu C3 119.34(7) . . . yes
Al2 Lu C4 151.23(7) . . . yes
Al2 Lu C5 149.35(6) . . . yes
Al2 Lu C11 103.03(7) . . . yes
Al2 Lu C12 103.02(8) . . . yes
Al2 Lu C15 43.54(7) . . . yes
Al2 Lu C16 43.71(8) . . . yes
C1 Lu C2 31.92(9) . . . yes
C1 Lu C3 52.54(9) . . . yes
C1 Lu C4 52.49(9) . . . yes
C1 Lu C5 31.72(9) . . . yes
C1 Lu C11 98.13(10) . . . yes
C1 Lu C12 137.08(9) . . . yes
C1 Lu C15 115.14(10) . . . yes
C1 Lu C16 82.15(9) . . . yes
C2 Lu C3 31.86(9) . . . yes
C2 Lu C4 52.84(9) . . . yes
C2 Lu C5 52.69(9) . . . yes
C2 Lu C11 130.05(10) . . . yes
C2 Lu C12 128.65(9) . . . yes
C2 Lu C15 85.01(9) . . . yes
C2 Lu C16 86.40(9) . . . yes
C3 Lu C4 31.90(9) . . . yes
C3 Lu C5 52.40(9) . . . yes
C3 Lu C11 135.85(10) . . . yes
C3 Lu C12 96.90(9) . . . yes
C3 Lu C15 83.11(9) . . . yes
C3 Lu C16 117.14(10) . . . yes
C4 Lu C5 31.50(9) . . . yes
C4 Lu C11 105.19(10) . . . yes
C4 Lu C12 85.33(10) . . . yes
C4 Lu C15 111.60(9) . . . yes
C4 Lu C16 134.27(10) . . . yes
C5 Lu C11 84.91(10) . . . yes
C5 Lu C12 107.24(10) . . . yes
C5 Lu C15 134.44(9) . . . yes
C5 Lu C16 109.44(10) . . . yes
C11 Lu C12 84.36(11) . . . yes
C11 Lu C15 140.59(10) . . . yes
C11 Lu C16 84.49(10) . . . yes
C12 Lu C15 84.98(11) . . . yes
C12 Lu C16 140.40(10) . . . yes
C15 Lu C16 80.01(11) . . . yes
C1 Lu H12A 118.4(7) . . . no
C1 Lu H15B 114.2(9) . . . no
C1 Lu H16B 68.7(8) . . . no
C2 Lu H11A 106.0(8) . . . no
C2 Lu H12A 104.2(7) . . . no
C2 Lu H15B 82.3(9) . . . no
C2 Lu H16B 83.7(7) . . . no
C3 Lu H11A 118.3(7) . . . no
C3 Lu H12A 72.6(7) . . . no
C3 Lu H15B 69.3(10) . . . no
C3 Lu H16B 115.3(7) . . . no
C4 Lu H11A 92.8(7) . . . no
C4 Lu H12A 66.3(7) . . . no
C4 Lu H15B 93.0(10) . . . no
C4 Lu H16B 120.1(8) . . . no
C5 Lu H11A 66.0(7) . . . no
C5 Lu H12A 94.3(7) . . . no
C5 Lu H15B 121.2(10) . . . no
C5 Lu H16B 90.9(8) . . . no
C11 Lu H11A 24.2(8) . . . no
C11 Lu H12A 104.1(7) . . . no
C11 Lu H15B 147.6(9) . . . no
C11 Lu H16B 70.5(8) . . . no
C12 Lu H11A 104.2(8) . . . no
C12 Lu H12A 24.6(7) . . . no
C12 Lu H15B 70.4(8) . . . no
C12 Lu H16B 147.6(7) . . . no
C15 Lu H11A 154.7(7) . . . no
C15 Lu H12A 79.0(7) . . . no
C15 Lu H15B 22.4(9) . . . no
C15 Lu H16B 101.4(8) . . . no
C16 Lu H11A 78.1(8) . . . no
C16 Lu H12A 155.5(7) . . . no
C16 Lu H15B 102.0(9) . . . no
C16 Lu H16B 21.9(8) . . . no
H11A Lu H12A 118.7(10) . . . no
H11A Lu H15B 171.7(12) . . . no
H11A Lu H16B 58.5(11) . . . no
H12A Lu H15B 58.7(11) . . . no
H12A Lu H16B 172.1(10) . . . no
H15B Lu H16B 122.9(12) . . . no
Al1 Lu H15B 111.4(8) . . . no
Al1 Lu H16B 111.8(8) . . . no
Al2 Lu H11A 111.2(7) . . . no
Al2 Lu H12A 111.8(7) . . . no
Al2 Lu H15B 65.1(9) . . . no
Al2 Lu H16B 65.0(8) . . . no
C1 Lu H11A 74.1(8) . . . no
Al1 Lu H12A 62.1(7) . . . no
Al1 Lu H11A 62.3(8) . . . no
Lu Al1 C12 54.49(9) . . . yes
Lu Al1 C13 126.58(10) . . . yes
C11 Al1 C12 108.18(13) . . . yes
C11 Al1 C13 107.30(13) . . . yes
Lu Al1 C14 119.49(10) . . . yes
Lu Al1 C11 54.23(9) . . . yes
C13 Al1 C14 113.93(14) . . . yes
C12 Al1 C14 110.72(13) . . . yes
C11 Al1 C14 109.68(14) . . . yes
C12 Al1 C13 106.81(13) . . . yes
Lu Al2 C16 59.32(9) . . . yes
C15 Al2 C16 107.11(13) . . . yes
Lu Al2 C17 87.78(10) . . . yes
Lu Al2 C18 153.69(13) . . . yes
Lu Al2 C15 60.05(10) . . . yes
C16 Al2 C18 107.61(15) . . . yes
C17 Al2 C18 118.48(16) . . . yes
C15 Al2 C18 108.97(16) . . . yes
C16 Al2 C17 106.34(14) . . . yes
C15 Al2 C17 107.79(14) . . . yes
Lu C1 C2 73.65(16) . . . yes
Lu C1 C5 75.19(16) . . . yes
C2 C1 C6 125.9(3) . . . no
C5 C1 C6 125.3(3) . . . no
Lu C1 C6 123.7(2) . . . yes
C2 C1 C5 108.3(2) . . . no
Lu C2 C1 74.43(15) . . . yes
C1 C2 C3 107.6(2) . . . no
Lu C2 C3 74.46(16) . . . yes
Lu C2 C7 120.71(18) . . . yes
C3 C2 C7 126.0(3) . . . no
C1 C2 C7 126.2(3) . . . no
Lu C3 C4 74.90(16) . . . yes
Lu C3 C2 73.68(15) . . . yes
C2 C3 C8 126.7(3) . . . no
Lu C3 C8 124.1(2) . . . yes
C2 C3 C4 108.4(3) . . . no
C4 C3 C8 124.4(3) . . . no
C3 C4 C9 125.9(3) . . . no
C5 C4 C9 125.8(3) . . . no
C3 C4 C5 107.6(3) . . . no
Lu C4 C3 73.20(16) . . . yes
Lu C4 C5 74.45(16) . . . yes
Lu C4 C9 125.4(2) . . . yes
Lu C5 C4 74.05(16) . . . yes
Lu C5 C10 125.9(2) . . . yes
Lu C5 C1 73.09(16) . . . yes
C1 C5 C4 108.1(2) . . . no
C1 C5 C10 125.1(3) . . . no
C4 C5 C10 126.2(3) . . . no
Lu C11 Al1 83.29(11) . . . yes
Lu C12 Al1 83.27(11) . . . yes
Lu C15 Al2 76.41(11) . . . yes
Lu C16 Al2 76.97(11) . . . yes
C1 C6 H6A 109.44 . . . no
C1 C6 H6B 109.52 . . . no
C1 C6 H6C 109.42 . . . no
H6A C6 H6B 109.55 . . . no
H6A C6 H6C 109.48 . . . no
H6B C6 H6C 109.41 . . . no
C2 C7 H7A 109.56 . . . no
C2 C7 H7B 109.49 . . . no
C2 C7 H7C 109.49 . . . no
H7A C7 H7B 109.55 . . . no
H7A C7 H7C 109.40 . . . no
H7B C7 H7C 109.34 . . . no
C3 C8 H8A 109.54 . . . no
C3 C8 H8B 109.43 . . . no
C3 C8 H8C 109.42 . . . no
H8A C8 H8B 109.50 . . . no
H8A C8 H8C 109.51 . . . no
H8B C8 H8C 109.43 . . . no
C4 C9 H9A 109.40 . . . no
C4 C9 H9B 109.50 . . . no
C4 C9 H9C 109.44 . . . no
H9A C9 H9B 109.48 . . . no
H9A C9 H9C 109.43 . . . no
H9B C9 H9C 109.58 . . . no
C5 C10 H10A 109.50 . . . no
C5 C10 H10B 109.53 . . . no
C5 C10 H10C 109.41 . . . no
H10A C10 H10B 109.49 . . . no
H10A C10 H10C 109.42 . . . no
H10B C10 H10C 109.49 . . . no
Lu C11 H11A 73.0(18) . . . no
Lu C11 H11B 162.4(18) . . . no
Lu C11 H11C 90(2) . . . no
Al1 C11 H11A 132.8(17) . . . no
Al1 C11 H11B 86(2) . . . no
Al1 C11 H11C 114(2) . . . no
H11A C11 H11B 105(3) . . . no
H11A C11 H11C 106(3) . . . no
H11B C11 H11C 107(3) . . . no
Lu C12 H12A 74.2(16) . . . no
Lu C12 H12B 161(2) . . . no
Lu C12 H12C 93(2) . . . no
Al1 C12 H12A 132.1(16) . . . no
Al1 C12 H12B 88(2) . . . no
Al1 C12 H12C 114(2) . . . no
H12A C12 H12B 100(2) . . . no
H12A C12 H12C 109(3) . . . no
H12B C12 H12C 106(3) . . . no
Al1 C13 H13A 109.47 . . . no
Al1 C13 H13B 109.47 . . . no
Al1 C13 H13C 109.44 . . . no
H13A C13 H13B 109.47 . . . no
H13A C13 H13C 109.48 . . . no
H13B C13 H13C 109.49 . . . no
Al1 C14 H14A 109.48 . . . no
Al1 C14 H14B 109.43 . . . no
Al1 C14 H14C 109.50 . . . no
H14A C14 H14B 109.49 . . . no
H14A C14 H14C 109.49 . . . no
H14B C14 H14C 109.44 . . . no
Lu C15 H15A 118(2) . . . no
Lu C15 H15B 71(2) . . . no
Lu C15 H15C 139(3) . . . no
Al2 C15 H15A 110(2) . . . no
Al2 C15 H15B 143(2) . . . no
Al2 C15 H15C 94(3) . . . no
H15A C15 H15B 100(3) . . . no
H15A C15 H15C 104(4) . . . no
H15B C15 H15C 99(4) . . . no
Lu C16 H16A 137(2) . . . no
Lu C16 H16B 69(2) . . . no
Lu C16 H16C 116(2) . . . no
Al2 C16 H16A 91(2) . . . no
Al2 C16 H16B 143(2) . . . no
Al2 C16 H16C 103(2) . . . no
H16A C16 H16B 103(3) . . . no
H16A C16 H16C 107(3) . . . no
H16B C16 H16C 105(3) . . . no
Al2 C17 H17A 109.51 . . . no
Al2 C17 H17B 109.48 . . . no
Al2 C17 H17C 109.53 . . . no
H17A C17 H17B 109.40 . . . no
H17A C17 H17C 109.37 . . . no
H17B C17 H17C 109.55 . . . no
Al2 C18 H18A 109.42 . . . no
Al2 C18 H18B 109.44 . . . no
Al2 C18 H18C 109.49 . . . no
H18A C18 H18B 109.48 . . . no
H18A C18 H18C 109.51 . . . no
H18B C18 H18C 109.48 . . . no

loop_
_geom_bond_atom_site_label_1
_geom_bond_atom_site_label_2
_geom_bond_distance
_geom_bond_site_symmetry_1
_geom_bond_site_symmetry_2
_geom_bond_publ_flag
Lu Al1 3.0612(9) . . yes
Lu Al2 2.9138(9) . . yes
Lu C1 2.576(3) . . yes
Lu C2 2.566(3) . . yes
Lu C3 2.576(3) . . yes
Lu C4 2.598(3) . . yes
Lu C5 2.603(3) . . yes
Lu C11 2.501(3) . . yes
Lu C12 2.509(3) . . yes
Lu C15 2.597(3) . . yes
Lu C16 2.572(3) . . yes
Lu H11A 2.41(3) . . no
Lu H12A 2.44(3) . . no
Lu H15B 2.46(4) . . no
Lu H16B 2.41(3) . . no
Al1 C12 2.072(3) . . yes
Al1 C13 1.962(3) . . yes
Al1 C11 2.082(3) . . yes
Al1 C14 1.972(3) . . yes
Al2 C18 1.963(3) . . yes
Al2 C15 2.065(3) . . yes
Al2 C16 2.067(4) . . yes
Al2 C17 1.959(3) . . yes
C1 C5 1.415(4) . . no
C1 C6 1.510(4) . . no
C1 C2 1.414(4) . . no
C2 C3 1.411(4) . . no
C2 C7 1.506(4) . . no
C3 C4 1.422(4) . . no
C3 C8 1.509(4) . . no
C4 C9 1.508(4) . . no
C4 C5 1.412(4) . . no
C5 C10 1.505(4) . . no
C6 H6A 0.9801 . . no
C6 H6B 0.9796 . . no
C6 H6C 0.9801 . . no
C7 H7A 0.9795 . . no
C7 H7B 0.9797 . . no
C7 H7C 0.9810 . . no
C8 H8A 0.9797 . . no
C8 H8B 0.9798 . . no
C8 H8C 0.9797 . . no
C9 H9A 0.9804 . . no
C9 H9B 0.9795 . . no
C9 H9C 0.9800 . . no
C10 H10A 0.9804 . . no
C10 H10B 0.9797 . . no
C10 H10C 0.9803 . . no
C11 H11A 1.03(3) . . no
C11 H11B 0.93(3) . . no
C11 H11C 0.93(3) . . no
C12 H12A 1.06(3) . . no
C12 H12B 0.96(3) . . no
C12 H12C 0.89(3) . . no
C13 H13A 0.9805 . . no
C13 H13B 0.9791 . . no
C13 H13C 0.9800 . . no
C14 H14A 0.9793 . . no
C14 H14B 0.9794 . . no
C14 H14C 0.9797 . . no
C15 H15A 1.01(4) . . no
C15 H15B 0.99(4) . . no
C15 H15C 0.92(5) . . no
C16 H16A 0.92(4) . . no
C16 H16B 0.96(4) . . no
C16 H16C 1.00(4) . . no
C17 H17A 0.9798 . . no
C17 H17B 0.9807 . . no
C17 H17C 0.9801 . . no
C18 H18A 0.9809 . . no
C18 H18B 0.9798 . . no
C18 H18C 0.9796 . . no

loop_
_geom_contact_atom_site_label_1
_geom_contact_atom_site_label_2
_geom_contact_distance
_geom_contact_site_symmetry_1
_geom_contact_site_symmetry_2
_geom_contact_publ_flag
Al1 H17A 3.1084 . . no
Al2 H7B 3.5314 . . no
C8 C12 3.589(4) . 5_655 no
C12 C8 3.589(4) . 5_655 no
C4 H16A 2.88(4) . 4_645 no
C6 H17B 3.0925 . 4_645 no
C6 H7C 2.9960 . . no
C6 H10A 2.8455 . . no
C7 H15A 3.01(4) . . no
C7 H16C 3.10(4) . . no
C7 H8B 2.8463 . . no
C7 H6C 2.8027 . . no
C7 H10B 3.0274 . 6_455 no
C8 H9A 2.8955 . . no
C8 H7A 2.7739 . . no
C9 H10B 2.9138 . . no
C9 H8A 2.9425 . . no
C10 H6A 2.9943 . . no
C10 H9C 2.8817 . . no
C10 H14A 3.0881 . . no
C11 H17A 3.0505 . . no
C12 H17A 3.0017 . . no
C13 H17A 3.0400 . . no
C14 H9C 2.9497 . . no
C14 H10B 3.0683 . . no
C15 H8B 3.0967 . . no
C16 H6C 3.0854 . . no
C16 H7B 2.9584 . . no
H6A C10 2.9943 . . no
H6A H10A 2.4115 . . no
H6A H16B 2.4459 . . no
H6B H17B 2.2643 . 4_645 no
H6B H17C 2.5638 . 8_555 no
H6C C7 2.8027 . . no
H6C C16 3.0854 . . no
H6C H7C 2.5232 . . no
H7A C8 2.7739 . . no
H7A H8B 2.2175 . . no
H7B Al2 3.5314 . . no
H7B C16 2.9584 . . no
H7B H16C 2.2960 . . no
H7B H10B 2.4963 . 6_455 no
H7C C6 2.9960 . . no
H7C H6C 2.5232 . . no
H8A C9 2.9425 . . no
H8A H9A 2.3953 . . no
H8A H8A 2.5549 . 5_655 no
H8B C7 2.8463 . . no
H8B C15 3.0967 . . no
H8B H7A 2.2175 . . no
H8B H15B 2.5326 . . no
H9A C8 2.8955 . . no
H9A H8A 2.3953 . . no
H9A H12A 2.2813 . . no
H9B H16A 2.5606 . 4_645 no
H9C C10 2.8817 . . no
H9C C14 2.9497 . . no
H9C H10B 2.3360 . . no
H9C H14A 2.4326 . . no
H10A C6 2.8455 . . no
H10A H6A 2.4115 . . no
H10A H11A 2.3412 . . no
H10A H18A 2.4922 . 6_555 no
H10B C9 2.9138 . . no
H10B C14 3.0683 . . no
H10B H9C 2.3360 . . no
H10B H14A 2.1529 . . no
H10B C7 3.0274 . 6_555 no
H10B H7B 2.4963 . 6_555 no
H11A H10A 2.3412 . . no
H11C H17A 2.5308 . . no
H12A H9A 2.2813 . . no
H12C H17A 2.4901 . . no
H13A H17A 2.3837 . . no
H14A C10 3.0881 . . no
H14A H9C 2.4326 . . no
H14A H10B 2.1529 . . no
H15A C7 3.01(4) . . no
H15B H8B 2.5326 . . no
H16A C4 2.88(4) . 4_655 no
H16A H9B 2.5606 . 4_655 no
H16B H6A 2.4459 . . no
H16C C7 3.10(4) . . no
H16C H7B 2.2960 . . no
H17A Al1 3.1084 . . no
H17A C11 3.0505 . . no
H17A C12 3.0017 . . no
H17A C13 3.0400 . . no
H17A H11C 2.5308 . . no
H17A H12C 2.4901 . . no
H17A H13A 2.3837 . . no
H17B C6 3.0925 . 4_655 no
H17B H6B 2.2643 . 4_655 no
H17C H6B 2.5638 . 8_554 no
H18A H10A 2.4922 . 6_455 no

loop_
_geom_torsion_atom_site_label_1
_geom_torsion_atom_site_label_2
_geom_torsion_atom_site_label_3
_geom_torsion_atom_site_label_4
_geom_torsion
_geom_torsion_site_symmetry_1
_geom_torsion_site_symmetry_2
_geom_torsion_site_symmetry_3
_geom_torsion_site_symmetry_4
_geom_torsion_publ_flag
Al2 Lu Al1 C11 85.33(11) . . . . no
Al2 Lu Al1 C12 -85.19(11) . . . . no
Al2 Lu Al1 C13 -0.19(14) . . . . no
Al2 Lu Al1 C14 179.31(11) . . . . no
C1 Lu Al1 C11 -63.36(13) . . . . no
C1 Lu Al1 C12 126.12(13) . . . . no
C1 Lu Al1 C13 -148.87(15) . . . . no
C1 Lu Al1 C14 30.62(14) . . . . no
C2 Lu Al1 C11 -96.28(15) . . . . no
C2 Lu Al1 C12 93.20(15) . . . . no
C2 Lu Al1 C13 178.20(17) . . . . no
C2 Lu Al1 C14 -2.31(17) . . . . no
C3 Lu Al1 C11 -125.96(13) . . . . no
C3 Lu Al1 C12 63.52(13) . . . . no
C3 Lu Al1 C13 148.52(15) . . . . no
C3 Lu Al1 C14 -31.98(14) . . . . no
C4 Lu Al1 C11 -109.57(13) . . . . no
C4 Lu Al1 C12 79.91(12) . . . . no
C4 Lu Al1 C13 164.91(15) . . . . no
C4 Lu Al1 C14 -15.60(13) . . . . no
C5 Lu Al1 C11 -78.03(13) . . . . no
C5 Lu Al1 C12 111.45(12) . . . . no
C5 Lu Al1 C13 -163.55(14) . . . . no
C5 Lu Al1 C14 15.94(13) . . . . no
C11 Lu Al1 C12 -170.52(15) . . . . no
C11 Lu Al1 C13 -85.52(17) . . . . no
C11 Lu Al1 C14 93.98(16) . . . . no
C12 Lu Al1 C11 170.52(15) . . . . no
C12 Lu Al1 C13 85.00(17) . . . . no
C12 Lu Al1 C14 -95.50(16) . . . . no
C15 Lu Al1 C11 133.31(13) . . . . no
C15 Lu Al1 C12 -37.21(13) . . . . no
C15 Lu Al1 C13 47.79(15) . . . . no
C15 Lu Al1 C14 -132.71(14) . . . . no
C16 Lu Al1 C11 37.16(14) . . . . no
C16 Lu Al1 C12 -133.36(14) . . . . no
C16 Lu Al1 C13 -48.36(16) . . . . no
C16 Lu Al1 C14 131.13(14) . . . . no
Al1 Lu Al2 C15 111.48(11) . . . . no
Al1 Lu Al2 C16 -111.07(10) . . . . no
Al1 Lu Al2 C17 -0.56(11) . . . . no
Al1 Lu Al2 C18 -177.1(3) . . . . no
C1 Lu Al2 C15 -98.20(13) . . . . no
C1 Lu Al2 C16 39.25(12) . . . . no
C1 Lu Al2 C17 149.76(12) . . . . no
C1 Lu Al2 C18 -26.8(3) . . . . no
C2 Lu Al2 C15 -67.55(13) . . . . no
C2 Lu Al2 C16 69.89(12) . . . . no
C2 Lu Al2 C17 -179.60(12) . . . . no
C2 Lu Al2 C18 3.8(3) . . . . no
C3 Lu Al2 C15 -37.70(14) . . . . no
C3 Lu Al2 C16 99.75(13) . . . . no
C3 Lu Al2 C17 -149.75(13) . . . . no
C3 Lu Al2 C18 33.7(3) . . . . no
C4 Lu Al2 C15 -36.26(18) . . . . no
C4 Lu Al2 C16 101.18(18) . . . . no
C4 Lu Al2 C17 -148.31(17) . . . . no
C4 Lu Al2 C18 35.1(3) . . . . no
C5 Lu Al2 C15 -102.59(17) . . . . no
C5 Lu Al2 C16 34.85(16) . . . . no
C5 Lu Al2 C17 145.36(16) . . . . no
C5 Lu Al2 C18 -31.2(3) . . . . no
C11 Lu Al2 C15 155.18(14) . . . . no
C11 Lu Al2 C16 -67.37(13) . . . . no
C11 Lu Al2 C17 43.14(13) . . . . no
C11 Lu Al2 C18 -133.4(3) . . . . no
C12 Lu Al2 C15 68.05(13) . . . . no
C12 Lu Al2 C16 -154.51(12) . . . . no
C12 Lu Al2 C17 -44.00(13) . . . . no
C12 Lu Al2 C18 139.4(3) . . . . no
C15 Lu Al2 C16 137.44(15) . . . . no
C15 Lu Al2 C17 -112.05(15) . . . . no
C15 Lu Al2 C18 71.4(3) . . . . no
C16 Lu Al2 C15 -137.44(15) . . . . no
C16 Lu Al2 C17 110.51(15) . . . . no
C16 Lu Al2 C18 -66.0(3) . . . . no
Al1 Lu C1 C2 -143.36(14) . . . . no
Al1 Lu C1 C5 -28.74(18) . . . . no
Al1 Lu C1 C6 94.1(2) . . . . no
Al2 Lu C1 C2 69.63(16) . . . . no
Al2 Lu C1 C5 -175.74(13) . . . . no
Al2 Lu C1 C6 -52.9(2) . . . . no
C2 Lu C1 C5 114.6(2) . . . . no
C2 Lu C1 C6 -122.5(3) . . . . no
C3 Lu C1 C2 -37.47(16) . . . . no
C3 Lu C1 C5 77.16(18) . . . . no
C3 Lu C1 C6 -160.0(3) . . . . no
C4 Lu C1 C2 -77.99(17) . . . . no
C4 Lu C1 C5 36.63(16) . . . . no
C4 Lu C1 C6 159.5(3) . . . . no
C5 Lu C1 C2 -114.6(2) . . . . no
C5 Lu C1 C6 122.8(3) . . . . no
C11 Lu C1 C2 179.07(16) . . . . no
C11 Lu C1 C5 -66.31(17) . . . . no
C11 Lu C1 C6 56.5(2) . . . . no
C12 Lu C1 C2 -90.5(2) . . . . no
C12 Lu C1 C5 24.1(2) . . . . no
C12 Lu C1 C6 147.0(2) . . . . no
C15 Lu C1 C2 20.77(19) . . . . no
C15 Lu C1 C5 135.40(16) . . . . no
C15 Lu C1 C6 -101.8(2) . . . . no
C16 Lu C1 C2 95.82(17) . . . . no
C16 Lu C1 C5 -149.55(17) . . . . no
C16 Lu C1 C6 -26.7(2) . . . . no
Al1 Lu C2 C1 60.1(2) . . . . no
Al1 Lu C2 C3 -53.8(2) . . . . no
Al1 Lu C2 C7 -176.72(17) . . . . no
Al2 Lu C2 C1 -121.47(15) . . . . no
Al2 Lu C2 C3 124.70(16) . . . . no
Al2 Lu C2 C7 1.7(2) . . . . no
C1 Lu C2 C3 -113.8(2) . . . . no
C1 Lu C2 C7 123.2(3) . . . . no
C3 Lu C2 C1 113.8(2) . . . . no
C3 Lu C2 C7 -123.0(3) . . . . no
C4 Lu C2 C1 76.81(17) . . . . no
C4 Lu C2 C3 -37.02(17) . . . . no
C4 Lu C2 C7 -160.0(3) . . . . no
C5 Lu C2 C1 36.93(15) . . . . no
C5 Lu C2 C3 -76.89(18) . . . . no
C5 Lu C2 C7 160.2(3) . . . . no
C11 Lu C2 C1 -1.2(2) . . . . no
C11 Lu C2 C3 -115.03(19) . . . . no
C11 Lu C2 C7 122.0(2) . . . . no
C12 Lu C2 C1 119.32(17) . . . . no
C12 Lu C2 C3 5.5(2) . . . . no
C12 Lu C2 C7 -117.5(2) . . . . no
C15 Lu C2 C1 -161.20(17) . . . . no
C15 Lu C2 C3 84.98(18) . . . . no
C15 Lu C2 C7 -38.0(2) . . . . no
C16 Lu C2 C1 -80.92(17) . . . . no
C16 Lu C2 C3 165.25(18) . . . . no
C16 Lu C2 C7 42.3(2) . . . . no
Al1 Lu C3 C2 147.01(14) . . . . no
Al1 Lu C3 C4 32.22(19) . . . . no
Al1 Lu C3 C8 -89.3(3) . . . . no
Al2 Lu C3 C2 -66.52(18) . . . . no
Al2 Lu C3 C4 178.69(15) . . . . no
Al2 Lu C3 C8 57.1(3) . . . . no
C1 Lu C3 C2 37.54(16) . . . . no
C1 Lu C3 C4 -77.25(19) . . . . no
C1 Lu C3 C8 161.2(3) . . . . no
C2 Lu C3 C4 -114.8(3) . . . . no
C2 Lu C3 C8 123.6(3) . . . . no
C4 Lu C3 C2 114.8(3) . . . . no
C4 Lu C3 C8 -121.6(3) . . . . no
C5 Lu C3 C2 77.85(18) . . . . no
C5 Lu C3 C4 -36.94(17) . . . . no
C5 Lu C3 C8 -158.5(3) . . . . no
C11 Lu C3 C2 95.3(2) . . . . no
C11 Lu C3 C4 -19.5(2) . . . . no
C11 Lu C3 C8 -141.0(2) . . . . no
C12 Lu C3 C2 -175.68(17) . . . . no
C12 Lu C3 C4 69.53(19) . . . . no
C12 Lu C3 C8 -52.0(3) . . . . no
C15 Lu C3 C2 -91.62(18) . . . . no
C15 Lu C3 C4 153.59(19) . . . . no
C15 Lu C3 C8 32.0(3) . . . . no
C16 Lu C3 C2 -16.6(2) . . . . no
C16 Lu C3 C4 -131.38(18) . . . . no
C16 Lu C3 C8 107.1(3) . . . . no
Al1 Lu C4 C3 -152.67(17) . . . . no
Al1 Lu C4 C5 93.01(16) . . . . no
Al1 Lu C4 C9 -30.2(2) . . . . no
Al2 Lu C4 C3 -2.4(3) . . . . no
Al2 Lu C4 C5 -116.69(17) . . . . no
Al2 Lu C4 C9 120.1(2) . . . . no
C1 Lu C4 C3 77.43(18) . . . . no
C1 Lu C4 C5 -36.89(16) . . . . no
C1 Lu C4 C9 -160.1(3) . . . . no
C2 Lu C4 C3 36.96(17) . . . . no
C2 Lu C4 C5 -77.35(18) . . . . no
C2 Lu C4 C9 159.4(3) . . . . no
C3 Lu C4 C5 -114.3(3) . . . . no
C3 Lu C4 C9 122.5(3) . . . . no
C5 Lu C4 C3 114.3(3) . . . . no
C5 Lu C4 C9 -123.2(3) . . . . no
C11 Lu C4 C3 166.07(18) . . . . no
C11 Lu C4 C5 51.76(18) . . . . no
C11 Lu C4 C9 -71.4(3) . . . . no
C12 Lu C4 C3 -111.07(18) . . . . no
C12 Lu C4 C5 134.61(18) . . . . no
C12 Lu C4 C9 11.4(2) . . . . no
C15 Lu C4 C3 -28.4(2) . . . . no
C15 Lu C4 C5 -142.68(17) . . . . no
C15 Lu C4 C9 94.1(3) . . . . no
C16 Lu C4 C3 68.9(2) . . . . no
C16 Lu C4 C5 -45.5(2) . . . . no
C16 Lu C4 C9 -168.7(2) . . . . no
Al1 Lu C5 C1 156.03(15) . . . . no
Al1 Lu C5 C4 -88.90(16) . . . . no
Al1 Lu C5 C10 34.6(3) . . . . no
Al2 Lu C5 C1 7.4(2) . . . . no
Al2 Lu C5 C4 122.47(16) . . . . no
Al2 Lu C5 C10 -114.0(2) . . . . no
C1 Lu C5 C4 115.1(2) . . . . no
C1 Lu C5 C10 -121.4(3) . . . . no
C2 Lu C5 C1 -37.18(15) . . . . no
C2 Lu C5 C4 77.88(18) . . . . no
C2 Lu C5 C10 -158.6(3) . . . . no
C3 Lu C5 C1 -77.64(17) . . . . no
C3 Lu C5 C4 37.43(17) . . . . no
C3 Lu C5 C10 160.9(3) . . . . no
C4 Lu C5 C1 -115.1(2) . . . . no
C4 Lu C5 C10 123.5(3) . . . . no
C11 Lu C5 C1 114.48(17) . . . . no
C11 Lu C5 C4 -130.45(18) . . . . no
C11 Lu C5 C10 -6.9(3) . . . . no
C12 Lu C5 C1 -163.05(16) . . . . no
C12 Lu C5 C4 -47.98(18) . . . . no
C12 Lu C5 C10 75.5(3) . . . . no
C15 Lu C5 C1 -62.9(2) . . . . no
C15 Lu C5 C4 52.2(2) . . . . no
C15 Lu C5 C10 175.7(2) . . . . no
C16 Lu C5 C1 32.16(18) . . . . no
C16 Lu C5 C4 147.23(17) . . . . no
C16 Lu C5 C10 -89.3(3) . . . . no
Al2 Lu C11 Al1 -108.48(8) . . . . no
C1 Lu C11 Al1 130.44(10) . . . . no
C2 Lu C11 Al1 131.08(10) . . . . no
C3 Lu C11 Al1 87.72(15) . . . . no
C4 Lu C11 Al1 77.20(11) . . . . no
C5 Lu C11 Al1 101.53(10) . . . . no
C12 Lu C11 Al1 -6.39(10) . . . . no
C15 Lu C11 Al1 -81.39(18) . . . . no
C16 Lu C11 Al1 -148.33(12) . . . . no
Al2 Lu C12 Al1 108.52(8) . . . . no
C1 Lu C12 Al1 -89.47(14) . . . . no
C2 Lu C12 Al1 -132.08(10) . . . . no
C3 Lu C12 Al1 -129.17(10) . . . . no
C4 Lu C12 Al1 -99.38(10) . . . . no
C5 Lu C12 Al1 -76.46(11) . . . . no
C11 Lu C12 Al1 6.42(10) . . . . no
C15 Lu C12 Al1 148.42(11) . . . . no
C16 Lu C12 Al1 80.71(18) . . . . no
Al1 Lu C15 Al2 -90.80(10) . . . . no
C1 Lu C15 Al2 104.69(10) . . . . no
C2 Lu C15 Al2 115.54(11) . . . . no
C3 Lu C15 Al2 147.52(12) . . . . no
C4 Lu C15 Al2 162.17(9) . . . . no
C5 Lu C15 Al2 135.82(10) . . . . no
C11 Lu C15 Al2 -40.1(2) . . . . no
C12 Lu C15 Al2 -114.88(11) . . . . no
C16 Lu C15 Al2 28.33(10) . . . . no
Al1 Lu C16 Al2 91.19(9) . . . . no
C1 Lu C16 Al2 -145.60(10) . . . . no
C2 Lu C16 Al2 -113.79(10) . . . . no
C3 Lu C16 Al2 -105.10(11) . . . . no
C4 Lu C16 Al2 -138.74(11) . . . . no
C5 Lu C16 Al2 -162.00(8) . . . . no
C11 Lu C16 Al2 115.39(11) . . . . no
C12 Lu C16 Al2 41.14(19) . . . . no
C15 Lu C16 Al2 -28.23(10) . . . . no
Al2 Lu C16 H16B -164(2) . . . . no
Al2 Lu C16 H16C 98(2) . . . . no
C1 Lu C16 H16A 138(3) . . . . no
C1 Lu C16 H16B 50(2) . . . . no
C1 Lu C16 H16C -47(2) . . . . no
C2 Lu C16 H16A 169(3) . . . . no
C2 Lu C16 H16B 82(2) . . . . no
C2 Lu C16 H16C -15(2) . . . . no
C3 Lu C16 H16A 178(3) . . . . no
C3 Lu C16 H16B 91(2) . . . . no
C3 Lu C16 H16C -7(2) . . . . no
C4 Lu C16 H16A 144(3) . . . . no
C4 Lu C16 H16B 57(2) . . . . no
C4 Lu C16 H16C -40(2) . . . . no
C5 Lu C16 H16A 121(3) . . . . no
C5 Lu C16 H16B 34(2) . . . . no
C5 Lu C16 H16C -64(2) . . . . no
C11 Lu C16 H16A 38(3) . . . . no
C11 Lu C16 H16B -49(2) . . . . no
C11 Lu C16 H16C -146(2) . . . . no
C12 Lu C16 H16A -36(3) . . . . no
C12 Lu C16 H16B -123(2) . . . . no
C12 Lu C16 H16C 140(2) . . . . no
C15 Lu C16 H16A -105(3) . . . . no
C15 Lu C16 H16B 168(2) . . . . no
C15 Lu C16 H16C 70(2) . . . . no
H11A Lu C16 Al2 139.0(8) . . . . no
H11A Lu C16 H16A 62(3) . . . . no
H11A Lu C16 H16B -25(2) . . . . no
H11A Lu C16 H16C -123(2) . . . . no
H12A Lu C16 Al2 3.1(17) . . . . no
H12A Lu C16 H16A -74(4) . . . . no
H12A Lu C16 H16B -161(3) . . . . no
H12A Lu C16 H16C 102(3) . . . . no
H15B Lu C16 Al2 -32.5(10) . . . . no
H15B Lu C16 H16A -109(3) . . . . no
H15B Lu C16 H16B 163(2) . . . . no
H15B Lu C16 H16C 66(2) . . . . no
H16B Lu C16 Al2 164(2) . . . . no
H16B Lu C16 H16A 87(4) . . . . no
H16B Lu C16 H16C -97(3) . . . . no
Al1 Lu H11A C11 30.3(14) . . . . no
Al2 Lu H11A C11 -74.3(18) . . . . no
C1 Lu H11A C11 171.5(19) . . . . no
C2 Lu H11A C11 174.0(15) . . . . no
C3 Lu H11A C11 142.1(14) . . . . no
C4 Lu H11A C11 121.9(16) . . . . no
C5 Lu H11A C11 139(2) . . . . no
C12 Lu H11A C11 36.0(18) . . . . no
C15 Lu H11A C11 -73(3) . . . . no
C16 Lu H11A C11 -103.3(17) . . . . no
H12A Lu H11A C11 57(2) . . . . no
H11A Lu Al1 C11 -17.8(8) . . . . no
H11A Lu Al1 C12 171.6(8) . . . . no
H11A Lu Al1 C13 -103.3(8) . . . . no
H11A Lu Al1 C14 76.1(8) . . . . no
H12A Lu Al1 C11 -170.9(8) . . . . no
H12A Lu Al1 C12 18.6(8) . . . . no
H12A Lu Al1 C13 103.6(8) . . . . no
H12A Lu Al1 C14 -76.9(8) . . . . no
H15B Lu Al1 C11 156.1(10) . . . . no
H15B Lu Al1 C12 -14.4(10) . . . . no
H15B Lu Al1 C13 70.6(11) . . . . no
H15B Lu Al1 C14 -109.9(11) . . . . no
H16B Lu Al1 C11 14.5(9) . . . . no
H16B Lu Al1 C12 -156.0(9) . . . . no
H16B Lu Al1 C13 -71.0(9) . . . . no
H16B Lu Al1 C14 108.5(9) . . . . no
H11A Lu Al2 C15 179.1(9) . . . . no
H11A Lu Al2 C16 -43.5(9) . . . . no
H11A Lu Al2 C17 67.1(9) . . . . no
H11A Lu Al2 C18 -109.5(9) . . . . no
H12A Lu Al2 C15 43.9(7) . . . . no
H12A Lu Al2 C16 -178.6(7) . . . . no
H12A Lu Al2 C17 -68.1(7) . . . . no
H12A Lu Al2 C18 115.3(8) . . . . no
H15B Lu Al2 C15 7.2(10) . . . . no
H15B Lu Al2 C16 144.7(10) . . . . no
H15B Lu Al2 C17 -104.8(10) . . . . no
H15B Lu Al2 C18 78.6(10) . . . . no
H16B Lu Al2 C15 -143.9(8) . . . . no
H16B Lu Al2 C16 -6.4(8) . . . . no
H16B Lu Al2 C17 104.1(8) . . . . no
H16B Lu Al2 C18 -72.5(9) . . . . no
H11A Lu C1 C2 175.6(8) . . . . no
H11A Lu C1 C5 -69.8(8) . . . . no
H11A Lu C1 C6 53.0(8) . . . . no
H12A Lu C1 C2 -70.0(8) . . . . no
H12A Lu C1 C5 44.6(8) . . . . no
H12A Lu C1 C6 167.5(8) . . . . no
H15B Lu C1 C2 -3.8(10) . . . . no
H15B Lu C1 C5 110.8(10) . . . . no
H15B Lu C1 C6 -126.4(10) . . . . no
H16B Lu C1 C2 113.8(9) . . . . no
H16B Lu C1 C5 -131.6(9) . . . . no
H16B Lu C1 C6 -8.8(9) . . . . no
H11A Lu C2 C1 -4.4(8) . . . . no
H11A Lu C2 C3 -118.3(8) . . . . no
H11A Lu C2 C7 118.8(8) . . . . no
H12A Lu C2 C1 121.5(7) . . . . no
H12A Lu C2 C3 7.7(7) . . . . no
H12A Lu C2 C7 -115.2(7) . . . . no
H15B Lu C2 C1 176.5(9) . . . . no
H15B Lu C2 C3 62.6(9) . . . . no
H15B Lu C2 C7 -60.3(9) . . . . no
H16B Lu C2 C1 -59.1(8) . . . . no
H16B Lu C2 C3 -172.9(8) . . . . no
H16B Lu C2 C7 64.2(9) . . . . no
H11A Lu C3 C2 74.1(9) . . . . no
H11A Lu C3 C4 -40.7(9) . . . . no
H11A Lu C3 C8 -162.3(9) . . . . no
H12A Lu C3 C2 -172.2(7) . . . . no
H12A Lu C3 C4 73.0(7) . . . . no
H12A Lu C3 C8 -48.5(8) . . . . no
H15B Lu C3 C2 -109.7(9) . . . . no
H15B Lu C3 C4 135.5(9) . . . . no
H15B Lu C3 C8 13.9(9) . . . . no
H16B Lu C3 C2 7.8(9) . . . . no
H16B Lu C3 C4 -107.0(9) . . . . no
H16B Lu C3 C8 131.5(9) . . . . no
H11A Lu C4 C3 144.9(8) . . . . no
H11A Lu C4 C5 30.6(8) . . . . no
H11A Lu C4 C9 -92.6(8) . . . . no
H12A Lu C4 C3 -94.9(8) . . . . no
H12A Lu C4 C5 150.8(8) . . . . no
H12A Lu C4 C9 27.6(8) . . . . no
H15B Lu C4 C3 -41.1(9) . . . . no
H15B Lu C4 C5 -155.4(9) . . . . no
H15B Lu C4 C9 81.4(9) . . . . no
H16B Lu C4 C3 90.1(9) . . . . no
H16B Lu C4 C5 -24.2(9) . . . . no
H16B Lu C4 C9 -147.4(9) . . . . no
H11A Lu C5 C1 98.7(9) . . . . no
H11A Lu C5 C4 -146.2(9) . . . . no
H11A Lu C5 C10 -22.7(9) . . . . no
H12A Lu C5 C1 -141.7(7) . . . . no
H12A Lu C5 C4 -26.6(7) . . . . no
H12A Lu C5 C10 96.9(7) . . . . no
H15B Lu C5 C1 -86.0(10) . . . . no
H15B Lu C5 C4 29.1(10) . . . . no
H15B Lu C5 C10 152.6(10) . . . . no
H16B Lu C5 C1 44.1(8) . . . . no
H16B Lu C5 C4 159.2(8) . . . . no
H16B Lu C5 C10 -77.3(8) . . . . no
Al1 Lu C11 H11A -138.6(18) . . . . no
Al1 Lu C11 H11C 115(2) . . . . no
Al2 Lu C11 H11A 112.9(18) . . . . no
Al2 Lu C11 H11C 6(2) . . . . no
C1 Lu C11 H11A -8.2(18) . . . . no
C1 Lu C11 H11C -115(2) . . . . no
C2 Lu C11 H11A -7.6(18) . . . . no
C2 Lu C11 H11C -114(2) . . . . no
C3 Lu C11 H11A -50.9(18) . . . . no
C3 Lu C11 H11C -158(2) . . . . no
C4 Lu C11 H11A -61.4(18) . . . . no
C4 Lu C11 H11C -168(2) . . . . no
C5 Lu C11 H11A -37.1(18) . . . . no
C5 Lu C11 H11C -144(2) . . . . no
C12 Lu C11 H11A -145.0(18) . . . . no
C12 Lu C11 H11C 108(2) . . . . no
C15 Lu C11 H11A 140.0(18) . . . . no
C15 Lu C11 H11C 33(2) . . . . no
C16 Lu C11 H11A 73.0(18) . . . . no
C16 Lu C11 H11C -34(2) . . . . no
H11A Lu C11 Al1 138.6(18) . . . . no
H11A Lu C11 H11C -107(3) . . . . no
H12A Lu C11 Al1 8.3(7) . . . . no
H12A Lu C11 H11A -130.3(19) . . . . no
H12A Lu C11 H11C 123(2) . . . . no
H15B Lu C11 Al1 -44.6(17) . . . . no
H15B Lu C11 H11A 177(2) . . . . no
H15B Lu C11 H11C 70(3) . . . . no
H16B Lu C11 Al1 -165.7(8) . . . . no
H16B Lu C11 H11A 56(2) . . . . no
H16B Lu C11 H11C -51(2) . . . . no
Al1 Lu C12 H12A 137.3(17) . . . . no
Al1 Lu C12 H12C -113(2) . . . . no
Al2 Lu C12 H12A -114.2(17) . . . . no
Al2 Lu C12 H12C -5(2) . . . . no
C1 Lu C12 H12A 47.8(17) . . . . no
C1 Lu C12 H12C 157(2) . . . . no
C2 Lu C12 H12A 5.2(17) . . . . no
C2 Lu C12 H12C 115(2) . . . . no
C3 Lu C12 H12A 8.1(17) . . . . no
C3 Lu C12 H12C 117(2) . . . . no
C4 Lu C12 H12A 37.9(17) . . . . no
C4 Lu C12 H12C 147(2) . . . . no
C5 Lu C12 H12A 60.8(17) . . . . no
C5 Lu C12 H12C 170(2) . . . . no
C11 Lu C12 H12A 143.7(17) . . . . no
C11 Lu C12 H12C -107(2) . . . . no
C15 Lu C12 H12A -74.3(17) . . . . no
C15 Lu C12 H12C 35(2) . . . . no
C16 Lu C12 H12A -142.0(17) . . . . no
C16 Lu C12 H12C -33(2) . . . . no
H11A Lu C12 Al1 -7.6(7) . . . . no
H11A Lu C12 H12A 129.6(18) . . . . no
H11A Lu C12 H12C -121(2) . . . . no
H12A Lu C12 Al1 -137.3(17) . . . . no
H12A Lu C12 H12C 109(3) . . . . no
H15B Lu C12 Al1 165.8(11) . . . . no
H15B Lu C12 H12A -57(2) . . . . no
H15B Lu C12 H12C 52(2) . . . . no
H16B Lu C12 Al1 44.9(15) . . . . no
H16B Lu C12 H12A -178(2) . . . . no
H16B Lu C12 H12C -68(2) . . . . no
Al1 Lu C15 H15A 164(3) . . . . no
Al1 Lu C15 H15B 72(2) . . . . no
Al1 Lu C15 H15C -10(4) . . . . no
Al2 Lu C15 H15A -106(3) . . . . no
Al2 Lu C15 H15B 163(2) . . . . no
Al2 Lu C15 H15C 81(4) . . . . no
C1 Lu C15 H15A -1(3) . . . . no
C1 Lu C15 H15B -93(2) . . . . no
C1 Lu C15 H15C -174(4) . . . . no
C2 Lu C15 H15A 10(3) . . . . no
C2 Lu C15 H15B -82(2) . . . . no
C2 Lu C15 H15C -163(4) . . . . no
C3 Lu C15 H15A 42(3) . . . . no
C3 Lu C15 H15B -50(2) . . . . no
C3 Lu C15 H15C -131(4) . . . . no
C4 Lu C15 H15A 57(3) . . . . no
C4 Lu C15 H15B -35(2) . . . . no
C4 Lu C15 H15C -117(4) . . . . no
C5 Lu C15 H15A 30(3) . . . . no
C5 Lu C15 H15B -62(2) . . . . no
C5 Lu C15 H15C -143(4) . . . . no
C11 Lu C15 H15A -146(3) . . . . no
C11 Lu C15 H15B 122(2) . . . . no
C11 Lu C15 H15C 41(4) . . . . no
C12 Lu C15 H15A 140(3) . . . . no
C12 Lu C15 H15B 48(2) . . . . no
C12 Lu C15 H15C -34(4) . . . . no
C16 Lu C15 H15A -77(3) . . . . no
C16 Lu C15 H15B -169(2) . . . . no
C16 Lu C15 H15C 109(4) . . . . no
H11A Lu C15 Al2 -1.9(19) . . . . no
H11A Lu C15 H15A -108(3) . . . . no
H11A Lu C15 H15B 161(3) . . . . no
H11A Lu C15 H15C 79(5) . . . . no
H12A Lu C15 Al2 -139.0(7) . . . . no
H12A Lu C15 H15A 115(3) . . . . no
H12A Lu C15 H15B 24(3) . . . . no
H12A Lu C15 H15C -58(4) . . . . no
H15B Lu C15 Al2 -163(2) . . . . no
H15B Lu C15 H15A 92(4) . . . . no
H15B Lu C15 H15C -82(5) . . . . no
H16B Lu C15 Al2 33.0(8) . . . . no
H16B Lu C15 H15A -73(3) . . . . no
H16B Lu C15 H15B -164(3) . . . . no
H16B Lu C15 H15C 114(4) . . . . no
Al1 Lu C16 H16A 14(3) . . . . no
Al1 Lu C16 H16B -73(2) . . . . no
Al1 Lu C16 H16C -170(2) . . . . no
Al2 Lu C16 H16A -77(3) . . . . no
H11A Lu H12A C12 -58.3(19) . . . . no
H15B Lu H12A C12 113(2) . . . . no
Al1 Lu H15B C15 -118(2) . . . . no
Al2 Lu H15B C15 -13.1(19) . . . . no
C1 Lu H15B C15 98(2) . . . . no
C2 Lu H15B C15 96(2) . . . . no
C3 Lu H15B C15 126(2) . . . . no
C4 Lu H15B C15 148(2) . . . . no
C5 Lu H15B C15 133(2) . . . . no
C11 Lu H15B C15 -88(2) . . . . no
C12 Lu H15B C15 -129(3) . . . . no
C16 Lu H15B C15 11(2) . . . . no
H12A Lu H15B C15 -153(3) . . . . no
H16B Lu H15B C15 18(3) . . . . no
Al1 Lu H16B C16 117.0(17) . . . . no
Al2 Lu H16B C16 12.0(15) . . . . no
C1 Lu H16B C16 -125(2) . . . . no
C2 Lu H16B C16 -96.1(18) . . . . no
C3 Lu H16B C16 -100.2(18) . . . . no
C4 Lu H16B C16 -136.0(15) . . . . no
C5 Lu H16B C16 -148.4(18) . . . . no
C11 Lu H16B C16 127(2) . . . . no
C12 Lu H16B C16 86(2) . . . . no
C15 Lu H16B C16 -13(2) . . . . no
H11A Lu H16B C16 151(2) . . . . no
H15B Lu H16B C16 -20(3) . . . . no
C3 Lu H12A C12 -171.6(17) . . . . no
C4 Lu H12A C12 -138.1(18) . . . . no
C5 Lu H12A C12 -123.3(15) . . . . no
C11 Lu H12A C12 -37.4(17) . . . . no
C15 Lu H12A C12 102.3(15) . . . . no
C16 Lu H12A C12 71(2) . . . . no
Al2 Lu H12A C12 73.1(16) . . . . no
C1 Lu H12A C12 -145.0(12) . . . . no
C2 Lu H12A C12 -175.8(13) . . . . no
Al1 Lu H12A C12 -31.1(12) . . . . no
H16B Lu H11A C11 -114(2) . . . . no
C13 Al1 C12 Lu -123.31(12) . . . . no
C11 Al1 C12 Lu -8.08(13) . . . . no
C12 Al1 C11 Lu 8.11(13) . . . . no
C13 Al1 C11 Lu 123.01(12) . . . . no
C14 Al1 C11 Lu -112.75(12) . . . . no
C14 Al1 C12 Lu 112.12(13) . . . . no
C18 Al2 C16 Lu 154.86(14) . . . . no
C17 Al2 C15 Lu 76.59(13) . . . . no
C17 Al2 C16 Lu -77.24(12) . . . . no
C16 Al2 C15 Lu -37.49(13) . . . . no
C18 Al2 C15 Lu -153.63(13) . . . . no
C15 Al2 C16 Lu 37.82(13) . . . . no
Lu C1 C2 C7 -116.9(3) . . . . no
Lu C1 C2 C3 67.64(19) . . . . no
Lu C1 C5 C4 -66.3(2) . . . . no
C5 C1 C2 Lu -67.80(19) . . . . no
C5 C1 C2 C3 -0.2(3) . . . . no
C5 C1 C2 C7 175.3(3) . . . . no
C6 C1 C2 Lu 120.1(3) . . . . no
C6 C1 C2 C3 -172.3(3) . . . . no
C6 C1 C2 C7 3.2(5) . . . . no
C6 C1 C5 C10 1.3(5) . . . . no
C6 C1 C5 C4 172.6(3) . . . . no
C2 C1 C5 C4 0.4(3) . . . . no
Lu C1 C5 C10 122.4(3) . . . . no
C2 C1 C5 Lu 66.77(19) . . . . no
C2 C1 C5 C10 -170.8(3) . . . . no
C6 C1 C5 Lu -121.1(3) . . . . no
Lu C2 C3 C8 -120.7(3) . . . . no
Lu C2 C3 C4 67.5(2) . . . . no
C1 C2 C3 C8 171.7(3) . . . . no
C1 C2 C3 Lu -67.62(19) . . . . no
C1 C2 C3 C4 -0.2(3) . . . . no
C7 C2 C3 C8 -3.8(5) . . . . no
C7 C2 C3 Lu 116.9(3) . . . . no
C7 C2 C3 C4 -175.6(3) . . . . no
Lu C3 C4 C5 67.1(2) . . . . no
C8 C3 C4 C9 -0.6(5) . . . . no
C2 C3 C4 C5 0.4(3) . . . . no
Lu C3 C4 C9 -121.8(3) . . . . no
C2 C3 C4 Lu -66.7(2) . . . . no
C8 C3 C4 C5 -171.6(3) . . . . no
C2 C3 C4 C9 171.5(3) . . . . no
C8 C3 C4 Lu 121.3(3) . . . . no
Lu C4 C5 C1 65.71(19) . . . . no
C9 C4 C5 C10 -0.5(5) . . . . no
Lu C4 C5 C10 -123.2(3) . . . . no
C3 C4 C5 Lu -66.2(2) . . . . no
C3 C4 C5 C1 -0.5(3) . . . . no
C3 C4 C5 C10 170.6(3) . . . . no
C9 C4 C5 Lu 122.7(3) . . . . no
C9 C4 C5 C1 -171.6(3) . . . . no
